data_7246614
loop_
_publ_author_name
'Zhang, Kena'
'Wang, Qiushuang'
'Gong, Yuanyuan'
'Wang, Nairong'
'Li, Xia'

_publ_section_title
;
 Four Zn(ii)-5-(2-carboxy-phenoxy)-1,3-benzenedicarboxylate coordination
 polymers induced by different N-ligands: synthesis, structure, and
 fluorescence detection for BPA and IMH
;
_journal_issue 20
_journal_name_full CrystEngComm
_journal_page_first 3033
_journal_page_last 3043
_journal_paper_doi 10.1039/D3CE00179B
_journal_volume 25
_journal_year 2023
_chemical_formula_moiety 'C54 H32 N4 O16 Zn4, 0.9[H2O], 0.3[H2O]'
_chemical_formula_sum 'C54 H32 N4 O16 Zn4'
_chemical_formula_weight 1254.31
_space_group_crystal_system monoclinic
_space_group_IT_number 14
_space_group_name_Hall '-P 2ybc'
_space_group_name_H-M_alt 'P 1 21/c 1'
_atom_sites_solution_hydrogens mixed
_audit_creation_date 2023-03-29
_audit_creation_method
;
Olex2 1.5-alpha
(compiled 2021.06.29 svn.r12e2184c for OlexSys, GUI svn.r6372)
;
_audit_update_record
;
2023-03-29 deposited with the CCDC.	2023-04-12 downloaded from the CCDC.
;
_cell_angle_alpha 90
_cell_angle_beta 121.011(2)
_cell_angle_gamma 90
_cell_formula_units_Z 4
_cell_length_a 21.1334(8)
_cell_length_b 10.3316(4)
_cell_length_c 26.5739(8)
_cell_measurement_reflns_used 9925
_cell_measurement_temperature 293(2)
_cell_measurement_theta_max 27.219
_cell_measurement_theta_min 2.991
_cell_volume 4972.9(3)
_computing_molecular_graphics 'Olex2 1.5-alpha (Dolomanov et al., 2009)'
_computing_publication_material 'Olex2 1.5-alpha (Dolomanov et al., 2009)'
_computing_structure_refinement 'SHELXL 2013/2 (Sheldrick, 2015)'
_computing_structure_solution 'SHELXS-97 (Sheldrick, 1990)'
_diffrn_ambient_temperature 293
_diffrn_measured_fraction_theta_full 0.971
_diffrn_measured_fraction_theta_max 0.998
_diffrn_measurement_device_type 'CCD area detector'
_diffrn_measurement_method 'phi and omega scans'
_diffrn_radiation_monochromator graphite
_diffrn_radiation_type MoK\a
_diffrn_radiation_wavelength 0.71073
_diffrn_reflns_av_R_equivalents 0.1494
_diffrn_reflns_av_unetI/netI 0.0639
_diffrn_reflns_Laue_measured_fraction_full 0.971
_diffrn_reflns_Laue_measured_fraction_max 0.998
_diffrn_reflns_limit_h_max 25
_diffrn_reflns_limit_h_min -25
_diffrn_reflns_limit_k_max 12
_diffrn_reflns_limit_k_min -12
_diffrn_reflns_limit_l_max 31
_diffrn_reflns_limit_l_min -31
_diffrn_reflns_number 64631
_diffrn_reflns_point_group_measured_fraction_full 0.971
_diffrn_reflns_point_group_measured_fraction_max 0.998
_diffrn_reflns_theta_full 25.242
_diffrn_reflns_theta_max 25.010
_diffrn_reflns_theta_min 2.991
_exptl_absorpt_coefficient_mu 1.985
_exptl_absorpt_correction_T_max 0.8083
_exptl_absorpt_correction_T_min 0.5208
_exptl_absorpt_correction_type none
_exptl_absorpt_process_details 'SADABS; Bruker, 2000'
_exptl_crystal_colour 'clear light colourless'
_exptl_crystal_colour_lustre clear
_exptl_crystal_colour_modifier light
_exptl_crystal_colour_primary colourless
_exptl_crystal_density_diffrn 1.675
_exptl_crystal_density_method 'not measured'
_exptl_crystal_description block
_exptl_crystal_F_000 2528
_exptl_crystal_size_max 0.12
_exptl_crystal_size_mid 0.11
_exptl_crystal_size_min 0.1
_refine_diff_density_max 0.517
_refine_diff_density_min -0.830
_refine_diff_density_rms 0.096
_refine_ls_extinction_method none
_refine_ls_goodness_of_fit_ref 1.023
_refine_ls_hydrogen_treatment mixed
_refine_ls_matrix_type full
_refine_ls_number_parameters 711
_refine_ls_number_reflns 8753
_refine_ls_number_restraints 62
_refine_ls_restrained_S_all 1.041
_refine_ls_R_factor_all 0.0537
_refine_ls_R_factor_gt 0.0420
_refine_ls_shift/su_max 0.001
_refine_ls_shift/su_mean 0.000
_refine_ls_structure_factor_coef Fsqd
_refine_ls_weighting_details
;
 w=1/[\s^2^(Fo^2^)+(0.0604P)^2^+3.0878P]
 where P=(Fo^2^+2Fc^2^)/3
;
_refine_ls_weighting_scheme calc
_refine_ls_wR_factor_gt 0.1058
_refine_ls_wR_factor_ref 0.1125
_reflns_Friedel_coverage 0.000
_reflns_number_gt 7261
_reflns_number_total 8753
_reflns_threshold_expression 'I > 2\s(I)'
_cod_data_source_file d3ce00179b2.cif
_cod_data_source_block 111_CCDC3
_cod_depositor_comments 'Adding full bibliography for 7246611--7246614.cif.'
_cod_database_code 7246614
_shelxl_version_number 2013-2
_shelx_space_group_comment
;
The symmetry employed for this shelxl refinement is uniquely defined
by the following loop, which should always be used as a source of
symmetry information in preference to the above space-group names.
They are only intended as comments.
;
_shelx_estimated_absorpt_t_max 0.826
_shelx_estimated_absorpt_t_min 0.797
_olex2_refinement_description
;
1. Fixed Uiso
 At 1.2 times of:
  All C(H) groups
2. Restrained distances
 O3-H3
 0.85 with sigma of 0.02
 O9-H9
 0.85 with sigma of 0.02
3. Uiso/Uaniso restraints and constraints
Uanis(C17) \\sim Ueq, Uanis(C16) \\sim Ueq, Uanis(C15) \\sim Ueq, Uanis(C8)
\\sim Ueq, Uanis(C7) \\sim Ueq, Uanis(C6) \\sim Ueq, Uanis(C5) \\sim Ueq,
Uanis(C4) \\sim Ueq, Uanis(C3) \\sim Ueq, Uanis(C2) \\sim Ueq: with sigma of
0.01 and sigma for terminal atoms of 0.02
4.a Aromatic/amide H refined with riding coordinates:
 C52(H52), C21(H21), C23(H23), C36(H36), C25(H25), C40(H40), C38(H38),
 C33(H33), C18(H18), C51(H51), C31(H31), C17(H17), C15(H15), C48(H48), C45(H45),
  C2(H2), C47(H47), C50(H50), C8(H8), C32(H32), C16(H16), C9(H9A), C30(H30),
 C1(H1), C6(H6), C10(H10), C44(H44), C3(H3A), C43(H43), C5(H5)
;
_smtbx_masks_special_details
;
A solvent mask was calculated and 48 electrons were 
found in a volume of 440\%A^3^ in 2 voids per unit cell. 
This is consistent with the presence of 
0.9[H2O], 0.3[H2O] per Asymmetric Unit 
which account for 48 electrons 
per unit cell.
;
_smtbx_masks_void_probe_radius 1.2
_smtbx_masks_void_truncation_radius 1.2
_olex2_submission_special_instructions 'No special instructions were received'

loop_
_space_group_symop_operation_xyz
'x, y, z'
'-x, y+1/2, -z+1/2'
'-x, -y, -z'
'x, -y-1/2, z-1/2'

loop_
_atom_site_label
_atom_site_type_symbol
_atom_site_fract_x
_atom_site_fract_y
_atom_site_fract_z
_atom_site_U_iso_or_equiv
_atom_site_adp_type
_atom_site_occupancy
_atom_site_site_symmetry_order
_atom_site_calc_flag
_atom_site_refinement_flags_posn
_atom_site_refinement_flags_adp
_atom_site_refinement_flags_occupancy
_atom_site_disorder_assembly
_atom_site_disorder_group
Zn2 Zn 0.35739(2) -0.11311(3) -0.51238(2) 0.02343(11) Uani 1 1 d . . . . .
Zn3 Zn 0.11093(2) -0.58129(3) -0.37624(2) 0.02318(11) Uani 1 1 d . . . . .
Zn1 Zn 0.50553(2) 0.05099(4) -0.44056(2) 0.02364(11) Uani 1 1 d . . . . .
Zn4 Zn -0.03380(2) -0.42870(4) -0.46438(2) 0.02520(12) Uani 1 1 d . . . . .
O7 O 0.16803(13) -0.4224(2) -0.36484(11) 0.0315(6) Uani 1 1 d . . . . .
O13 O -0.29641(13) -0.7416(2) -0.44166(10) 0.0335(6) Uani 1 1 d . . . . .
O5 O 0.17359(13) 0.2664(2) -0.35330(11) 0.0339(6) Uani 1 1 d . . . . .
O9 O 0.02849(12) -0.5917(2) -0.45821(10) 0.0236(5) Uani 1 1 d D . . . .
O3 O 0.45863(12) -0.1008(2) -0.49818(10) 0.0226(5) Uani 1 1 d D . . . .
O15 O -0.30809(13) -0.0516(2) -0.45551(10) 0.0313(6) Uani 1 1 d . . . . .
O16 O -0.41202(12) -0.1671(2) -0.50842(10) 0.0323(6) Uani 1 1 d . . . . .
O6 O 0.06622(14) 0.1598(2) -0.39796(14) 0.0491(8) Uani 1 1 d . . . . .
O14 O -0.40198(15) -0.6384(2) -0.49907(13) 0.0518(8) Uani 1 1 d . . . . .
O4 O 0.36033(13) -0.0629(2) -0.31907(12) 0.0366(6) Uani 1 1 d . . . . .
O10 O 0.07282(13) -0.5643(2) -0.32271(10) 0.0344(6) Uani 1 1 d . . . . .
O12 O -0.11080(12) -0.3685(2) -0.34484(11) 0.0364(6) Uani 1 1 d . . . . .
O1 O 0.47378(14) -0.0229(2) -0.38232(10) 0.0367(6) Uani 1 1 d . . . . .
O8 O 0.06346(13) -0.3112(2) -0.41889(11) 0.0387(6) Uani 1 1 d . . . . .
O2 O 0.36661(13) -0.1271(2) -0.43404(10) 0.0339(6) Uani 1 1 d . . . . .
O11 O -0.03199(16) -0.4683(3) -0.38736(11) 0.0520(8) Uani 1 1 d . . . . .
N3 N -0.10002(16) -0.2553(3) -0.48425(12) 0.0298(7) Uani 1 1 d . . . . .
N1 N 0.61300(16) -0.0214(3) -0.37616(12) 0.0319(7) Uani 1 1 d . . . . .
N2 N 0.56091(16) 0.2219(3) -0.39155(12) 0.0320(7) Uani 1 1 d . . . . .
N4 N -0.14506(16) -0.5027(3) -0.50703(12) 0.0292(7) Uani 1 1 d . . . . .
C53 C -0.17355(18) -0.2776(3) -0.51760(13) 0.0255(7) Uani 1 1 d . . . . .
C26 C 0.1344(2) 0.1628(3) -0.37164(16) 0.0306(8) Uani 1 1 d . . . . .
C39 C -0.29517(18) -0.5116(3) -0.43905(14) 0.0250(7) Uani 1 1 d . . . . .
C19 C 0.40696(18) -0.1682(3) -0.30434(14) 0.0281(8) Uani 1 1 d . . . . .
C52 C -0.0781(2) -0.1341(4) -0.46975(19) 0.0461(10) Uani 1 1 d . . . . .
H52 H -0.0277 -0.1173 -0.4471 0.055 Uiso 1 1 calc R U . . .
C22 C 0.17516(18) -0.1945(3) -0.36901(14) 0.0232(7) Uani 1 1 d . . . . .
C41 C -0.3351(2) -0.6384(3) -0.46148(16) 0.0319(8) Uani 1 1 d . . . . .
C21 C 0.25064(18) -0.1949(3) -0.34669(14) 0.0258(7) Uani 1 1 d . . . . .
H21 H 0.2760 -0.2724 -0.3406 0.031 Uiso 1 1 calc R U . . .
C37 C -0.30031(18) -0.2789(3) -0.44659(14) 0.0243(7) Uani 1 1 d . . . . .
C27 C 0.13180(18) -0.3182(3) -0.38566(14) 0.0261(7) Uani 1 1 d . . . . .
C24 C 0.17677(18) 0.0388(3) -0.36053(14) 0.0254(7) Uani 1 1 d . . . . .
C23 C 0.13827(19) -0.0780(3) -0.37717(14) 0.0253(7) Uani 1 1 d . . . . .
H23 H 0.0873 -0.0779 -0.3939 0.030 Uiso 1 1 calc R U . . .
C20 C 0.28767(18) -0.0777(3) -0.33359(14) 0.0235(7) Uani 1 1 d . . . . .
C36 C -0.22501(17) -0.2726(3) -0.40741(14) 0.0243(7) Uani 1 1 d . . . . .
H36 H -0.2010 -0.1930 -0.3973 0.029 Uiso 1 1 calc R U . . .
C49 C -0.2264(2) -0.1782(4) -0.53798(16) 0.0353(9) Uani 1 1 d . . . . .
C34 C -0.07324(19) -0.4562(3) -0.29958(15) 0.0299(8) Uani 1 1 d . . . . .
C28 C 0.00981(18) -0.5178(3) -0.33905(14) 0.0268(8) Uani 1 1 d . . . . .
C54 C -0.19725(19) -0.4099(3) -0.52983(15) 0.0284(8) Uani 1 1 d . . . . .
C25 C 0.25205(18) 0.0382(3) -0.33803(14) 0.0248(7) Uani 1 1 d . . . . .
H25 H 0.2787 0.1151 -0.3259 0.030 Uiso 1 1 calc R U . . .
C40 C -0.21966(19) -0.5058(3) -0.39923(15) 0.0284(8) Uani 1 1 d . . . . .
H40 H -0.1923 -0.5811 -0.3835 0.034 Uiso 1 1 calc R U . . .
C38 C -0.33562(19) -0.3982(3) -0.46181(15) 0.0277(8) Uani 1 1 d . . . . .
H38 H -0.3865 -0.4023 -0.4873 0.033 Uiso 1 1 calc R U . . .
C33 C -0.0914(2) -0.4647(5) -0.25721(19) 0.0515(12) Uani 1 1 d . . . . .
H33 H -0.1306 -0.4161 -0.2608 0.062 Uiso 1 1 calc R U . . .
C29 C -0.01391(18) -0.5258(3) -0.29472(14) 0.0279(8) Uani 1 1 d . . . . .
C18 C 0.4226(2) -0.2483(4) -0.25755(17) 0.0462(10) Uani 1 1 d . . . . .
H18 H 0.3978 -0.2372 -0.2374 0.055 Uiso 1 1 calc R U . . .
C42 C -0.34419(18) -0.1570(3) -0.47249(14) 0.0254(7) Uani 1 1 d . . . . .
C35 C -0.18578(18) -0.3853(3) -0.38334(14) 0.0247(7) Uani 1 1 d . . . . .
C51 C -0.1270(3) -0.0301(4) -0.4868(2) 0.0570(12) Uani 1 1 d . . . . .
H51 H -0.1093 0.0536 -0.4750 0.068 Uiso 1 1 calc R U . . .
C31 C 0.0048(3) -0.6169(5) -0.2043(2) 0.0623(14) Uani 1 1 d . . . . .
H31 H 0.0305 -0.6729 -0.1727 0.075 Uiso 1 1 calc R U . . .
C46 C -0.2730(2) -0.4381(4) -0.56222(17) 0.0381(9) Uani 1 1 d . . . . .
C17 C 0.4746(3) -0.3438(6) -0.2410(2) 0.0743(16) Uani 1 1 d . U . . .
H17 H 0.4841 -0.3998 -0.2105 0.089 Uiso 1 1 calc R U . . .
C15 C 0.4976(3) -0.2760(5) -0.3159(2) 0.0671(15) Uani 1 1 d . U . . .
H15 H 0.5241 -0.2855 -0.3348 0.081 Uiso 1 1 calc R U . . .
C48 C -0.3021(2) -0.2095(5) -0.57399(18) 0.0481(11) Uani 1 1 d . . . . .
H48 H -0.3368 -0.1432 -0.5897 0.058 Uiso 1 1 calc R U . . .
C13 C 0.42681(18) -0.1021(3) -0.38699(15) 0.0246(7) Uani 1 1 d . . . . .
C14 C 0.44360(19) -0.1813(3) -0.33443(15) 0.0292(8) Uani 1 1 d . . . . .
C7 C 0.6836(2) 0.3051(5) -0.32270(17) 0.0483(11) Uani 1 1 d . U . . .
C11 C 0.6342(2) 0.2038(4) -0.35396(15) 0.0332(8) Uani 1 1 d . . . . .
C45 C -0.2933(2) -0.5690(4) -0.5671(2) 0.0500(11) Uani 1 1 d . . . . .
H45 H -0.3429 -0.5925 -0.5884 0.060 Uiso 1 1 calc R U . . .
C2 C 0.7085(3) -0.1751(5) -0.3213(2) 0.0592(13) Uani 1 1 d . U . . .
H2 H 0.7221 -0.2616 -0.3128 0.071 Uiso 1 1 calc R U . . .
C4 C 0.7363(2) 0.0491(5) -0.30297(17) 0.0485(11) Uani 1 1 d . U . . .
C47 C -0.3249(2) -0.3330(5) -0.58589(18) 0.0503(11) Uani 1 1 d . . . . .
H47 H -0.3750 -0.3508 -0.6098 0.060 Uiso 1 1 calc R U . . .
C12 C 0.6619(2) 0.0738(4) -0.34421(15) 0.0352(9) Uani 1 1 d . . . . .
C50 C -0.1998(3) -0.0519(4) -0.52042(19) 0.0461(10) Uani 1 1 d . . . . .
H50 H -0.2328 0.0170 -0.5321 0.055 Uiso 1 1 calc R U . . .
C8 C 0.6530(3) 0.4289(5) -0.3325(2) 0.0675(15) Uani 1 1 d . U . . .
H8 H 0.6833 0.4991 -0.3128 0.081 Uiso 1 1 calc R U . . .
C32 C -0.0526(3) -0.5443(6) -0.2093(2) 0.0677(15) Uani 1 1 d . . . . .
H32 H -0.0651 -0.5488 -0.1805 0.081 Uiso 1 1 calc R U . . .
C16 C 0.5121(3) -0.3559(6) -0.2697(3) 0.092(2) Uani 1 1 d . U . . .
H16 H 0.5482 -0.4194 -0.2579 0.110 Uiso 1 1 calc R U . . .
C9 C 0.5787(3) 0.4487(4) -0.3710(2) 0.0685(15) Uani 1 1 d . . . . .
H9A H 0.5587 0.5316 -0.3778 0.082 Uiso 1 1 calc R U . . .
C30 C 0.0241(2) -0.6065(4) -0.24592(17) 0.0472(11) Uani 1 1 d . . . . .
H30 H 0.0638 -0.6547 -0.2416 0.057 Uiso 1 1 calc R U . . .
C1 C 0.6369(2) -0.1421(4) -0.36399(17) 0.0429(10) Uani 1 1 d . . . . .
H1 H 0.6040 -0.2084 -0.3851 0.051 Uiso 1 1 calc R U . . .
C6 C 0.7596(3) 0.2766(6) -0.28371(19) 0.0652(15) Uani 1 1 d . U . . .
H6 H 0.7927 0.3439 -0.2646 0.078 Uiso 1 1 calc R U . . .
C10 C 0.5340(3) 0.3413(4) -0.39946(19) 0.0509(11) Uani 1 1 d . . . . .
H10 H 0.4836 0.3539 -0.4249 0.061 Uiso 1 1 calc R U . . .
C44 C -0.2406(2) -0.6609(4) -0.5405(2) 0.0503(11) Uani 1 1 d . . . . .
H44 H -0.2536 -0.7473 -0.5416 0.060 Uiso 1 1 calc R U . . .
C3 C 0.7579(3) -0.0810(5) -0.2923(2) 0.0592(13) Uani 1 1 d . U . . .
H3A H 0.8066 -0.1021 -0.2651 0.071 Uiso 1 1 calc R U . . .
C43 C -0.1670(2) -0.6247(4) -0.51179(18) 0.0406(10) Uani 1 1 d . . . . .
H43 H -0.1312 -0.6890 -0.4950 0.049 Uiso 1 1 calc R U . . .
C5 C 0.7843(3) 0.1547(6) -0.2742(2) 0.0680(15) Uani 1 1 d . U . . .
H5 H 0.8341 0.1388 -0.2480 0.082 Uiso 1 1 calc R U . . .
H3 H 0.4764(19) -0.175(2) -0.4855(15) 0.040(11) Uiso 1 1 d D . . . .
H9 H 0.013(2) -0.665(2) -0.4587(16) 0.038(11) Uiso 1 1 d D . . . .

loop_
_atom_site_aniso_label
_atom_site_aniso_U_11
_atom_site_aniso_U_22
_atom_site_aniso_U_33
_atom_site_aniso_U_23
_atom_site_aniso_U_13
_atom_site_aniso_U_12
Zn2 0.0220(2) 0.0143(2) 0.0310(2) -0.00049(15) 0.01150(18) -0.00268(15)
Zn3 0.0222(2) 0.0147(2) 0.0306(2) 0.00127(15) 0.01227(18) 0.00366(14)
Zn1 0.0197(2) 0.0190(2) 0.0268(2) -0.00119(15) 0.00814(17) -0.00226(15)
Zn4 0.0236(2) 0.0208(2) 0.0289(2) 0.00192(15) 0.01187(18) 0.00579(15)
O7 0.0305(14) 0.0154(12) 0.0462(15) 0.0002(10) 0.0180(12) 0.0011(10)
O13 0.0403(15) 0.0116(12) 0.0408(14) -0.0017(10) 0.0153(12) -0.0015(10)
O5 0.0308(13) 0.0155(12) 0.0506(15) -0.0015(11) 0.0177(12) 0.0025(10)
O9 0.0242(13) 0.0140(12) 0.0301(13) 0.0018(10) 0.0121(10) -0.0007(9)
O3 0.0215(12) 0.0155(12) 0.0282(12) 0.0014(10) 0.0110(10) 0.0004(9)
O15 0.0290(13) 0.0141(12) 0.0424(15) 0.0018(10) 0.0124(12) -0.0012(10)
O16 0.0232(13) 0.0190(13) 0.0444(15) 0.0009(11) 0.0101(12) 0.0032(10)
O6 0.0273(15) 0.0226(14) 0.089(2) 0.0085(14) 0.0242(15) 0.0058(11)
O14 0.0382(17) 0.0223(15) 0.064(2) -0.0019(13) 0.0044(15) -0.0083(12)
O4 0.0295(14) 0.0212(13) 0.0694(18) -0.0032(12) 0.0327(13) 0.0000(10)
O10 0.0261(14) 0.0460(16) 0.0322(13) 0.0032(11) 0.0159(11) 0.0084(11)
O12 0.0181(13) 0.0265(14) 0.0549(16) 0.0108(12) 0.0118(12) 0.0039(10)
O1 0.0385(15) 0.0381(15) 0.0327(14) -0.0061(11) 0.0177(12) -0.0156(12)
O8 0.0290(15) 0.0227(14) 0.0506(16) -0.0053(11) 0.0107(13) -0.0024(11)
O2 0.0298(14) 0.0396(15) 0.0313(14) 0.0029(11) 0.0150(12) -0.0066(11)
O11 0.0534(18) 0.073(2) 0.0369(16) 0.0206(15) 0.0284(14) 0.0319(16)
N3 0.0296(16) 0.0242(16) 0.0332(16) -0.0010(12) 0.0144(13) 0.0026(12)
N1 0.0320(17) 0.0339(18) 0.0305(16) 0.0039(13) 0.0166(14) 0.0038(13)
N2 0.0337(17) 0.0302(17) 0.0287(16) -0.0043(13) 0.0135(14) -0.0036(13)
N4 0.0351(17) 0.0249(16) 0.0334(16) -0.0001(12) 0.0217(14) 0.0006(13)
C53 0.0264(18) 0.0283(19) 0.0257(17) 0.0040(14) 0.0162(15) 0.0061(14)
C26 0.038(2) 0.0158(18) 0.043(2) 0.0014(15) 0.0245(18) 0.0034(15)
C39 0.0325(19) 0.0107(16) 0.0308(18) -0.0002(13) 0.0156(15) -0.0021(13)
C19 0.0206(17) 0.0282(19) 0.0306(19) -0.0005(15) 0.0096(15) 0.0015(14)
C52 0.041(2) 0.030(2) 0.056(3) -0.0072(19) 0.016(2) -0.0007(18)
C22 0.0278(18) 0.0155(17) 0.0296(17) -0.0002(13) 0.0172(15) -0.0011(13)
C41 0.043(2) 0.0164(18) 0.034(2) 0.0005(15) 0.0176(19) -0.0033(15)
C21 0.0294(19) 0.0163(17) 0.0337(18) 0.0003(14) 0.0177(16) 0.0046(14)
C37 0.0265(18) 0.0131(16) 0.0316(18) 0.0003(13) 0.0136(15) 0.0026(13)
C27 0.0264(19) 0.0218(18) 0.0289(18) -0.0024(14) 0.0134(16) -0.0010(14)
C24 0.0286(19) 0.0172(17) 0.0313(18) 0.0047(14) 0.0161(15) 0.0041(13)
C23 0.0230(18) 0.0176(17) 0.0330(19) -0.0011(14) 0.0127(15) -0.0009(13)
C20 0.0250(18) 0.0209(17) 0.0281(17) -0.0005(13) 0.0162(15) -0.0003(13)
C36 0.0248(18) 0.0134(16) 0.0342(18) -0.0025(14) 0.0149(15) -0.0016(13)
C49 0.042(2) 0.034(2) 0.039(2) 0.0107(17) 0.0279(19) 0.0163(17)
C34 0.0235(18) 0.0266(19) 0.035(2) -0.0004(15) 0.0116(16) 0.0048(14)
C28 0.0271(19) 0.0229(18) 0.0296(19) -0.0011(14) 0.0141(16) 0.0044(14)
C54 0.0262(19) 0.033(2) 0.0313(19) 0.0007(15) 0.0187(16) -0.0002(15)
C25 0.0269(18) 0.0153(17) 0.0362(19) -0.0025(14) 0.0191(15) -0.0033(13)
C40 0.035(2) 0.0130(16) 0.0371(19) 0.0030(14) 0.0186(17) 0.0054(14)
C38 0.0253(18) 0.0186(17) 0.0314(19) -0.0002(14) 0.0090(16) -0.0017(13)
C33 0.042(2) 0.066(3) 0.056(3) 0.009(2) 0.032(2) 0.022(2)
C29 0.0240(18) 0.0283(19) 0.0261(18) 0.0025(14) 0.0091(15) 0.0067(14)
C18 0.043(2) 0.063(3) 0.040(2) 0.015(2) 0.026(2) 0.006(2)
C42 0.0248(19) 0.0178(18) 0.0298(18) 0.0016(14) 0.0113(16) 0.0010(14)
C35 0.0227(18) 0.0208(18) 0.0326(18) 0.0020(14) 0.0156(15) 0.0020(13)
C51 0.075(3) 0.022(2) 0.071(3) -0.004(2) 0.035(3) 0.005(2)
C31 0.054(3) 0.092(4) 0.046(3) 0.033(3) 0.030(2) 0.031(3)
C46 0.028(2) 0.053(3) 0.039(2) -0.0044(18) 0.0209(18) -0.0050(18)
C17 0.063(3) 0.093(4) 0.070(3) 0.058(3) 0.036(3) 0.030(3)
C15 0.069(3) 0.069(3) 0.091(3) 0.045(3) 0.061(3) 0.044(3)
C48 0.033(2) 0.062(3) 0.051(2) 0.019(2) 0.023(2) 0.023(2)
C13 0.0267(19) 0.0183(17) 0.0311(19) -0.0014(14) 0.0165(16) 0.0032(14)
C14 0.0283(19) 0.0269(19) 0.0361(19) 0.0082(15) 0.0193(16) 0.0076(15)
C7 0.051(3) 0.056(3) 0.036(2) -0.0146(19) 0.021(2) -0.025(2)
C11 0.032(2) 0.044(2) 0.0249(18) -0.0064(16) 0.0159(16) -0.0115(17)
C45 0.038(2) 0.058(3) 0.061(3) -0.019(2) 0.030(2) -0.021(2)
C2 0.056(3) 0.062(3) 0.050(3) 0.017(2) 0.020(2) 0.028(2)
C4 0.030(2) 0.078(3) 0.029(2) -0.003(2) 0.0087(17) -0.002(2)
C47 0.023(2) 0.075(3) 0.047(3) 0.008(2) 0.0148(19) 0.007(2)
C12 0.0239(19) 0.056(3) 0.0234(18) -0.0025(17) 0.0106(16) -0.0046(17)
C50 0.057(3) 0.030(2) 0.057(3) 0.0088(19) 0.033(2) 0.0162(19)
C8 0.083(4) 0.056(3) 0.062(3) -0.023(2) 0.036(3) -0.039(3)
C32 0.060(3) 0.109(4) 0.050(3) 0.026(3) 0.040(3) 0.034(3)
C16 0.078(4) 0.093(4) 0.122(4) 0.078(4) 0.065(3) 0.062(3)
C9 0.101(4) 0.028(2) 0.079(4) -0.015(2) 0.049(3) -0.015(3)
C30 0.041(2) 0.063(3) 0.041(2) 0.019(2) 0.023(2) 0.026(2)
C1 0.044(2) 0.043(3) 0.040(2) 0.0098(18) 0.021(2) 0.0117(19)
C6 0.049(3) 0.093(4) 0.042(3) -0.020(3) 0.015(2) -0.045(3)
C10 0.065(3) 0.034(2) 0.052(3) -0.004(2) 0.029(2) -0.001(2)
C44 0.062(3) 0.039(2) 0.071(3) -0.017(2) 0.049(3) -0.020(2)
C3 0.035(2) 0.085(4) 0.043(3) 0.011(2) 0.010(2) 0.022(2)
C43 0.050(3) 0.023(2) 0.064(3) -0.0049(18) 0.041(2) -0.0063(17)
C5 0.034(3) 0.102(4) 0.052(3) -0.009(3) 0.010(2) -0.020(3)

loop_
_atom_type_symbol
_atom_type_description
_atom_type_scat_dispersion_real
_atom_type_scat_dispersion_imag
_atom_type_scat_source
C C 0.0033 0.0016 'International Tables Vol C Tables 4.2.6.8 and 6.1.1.4'
H H 0.0000 0.0000 'International Tables Vol C Tables 4.2.6.8 and 6.1.1.4'
N N 0.0061 0.0033 'International Tables Vol C Tables 4.2.6.8 and 6.1.1.4'
O O 0.0106 0.0060 'International Tables Vol C Tables 4.2.6.8 and 6.1.1.4'
Zn Zn 0.2839 1.4301 'International Tables Vol C Tables 4.2.6.8 and 6.1.1.4'

loop_
_geom_angle_atom_site_label_1
_geom_angle_atom_site_label_2
_geom_angle_atom_site_label_3
_geom_angle
_geom_angle_site_symmetry_1
_geom_angle_site_symmetry_3
_geom_angle_publ_flag
O13 Zn2 O3 118.15(10) 3_544 . ?
O13 Zn2 O15 111.54(10) 3_544 3_554 ?
O13 Zn2 O2 106.04(10) 3_544 . ?
O3 Zn2 O2 106.95(9) . . ?
O15 Zn2 O3 108.03(10) 3_554 . ?
O15 Zn2 O2 105.26(10) 3_554 . ?
O7 Zn3 Zn4 88.88(7) . . ?
O7 Zn3 O9 109.82(10) . . ?
O7 Zn3 O10 105.11(11) . . ?
O5 Zn3 Zn4 151.89(7) 1_545 . ?
O5 Zn3 O7 111.30(10) 1_545 . ?
O5 Zn3 O9 111.98(10) 1_545 . ?
O5 Zn3 O10 108.18(10) 1_545 . ?
O9 Zn3 Zn4 40.48(7) . . ?
O9 Zn3 O10 110.21(10) . . ?
O10 Zn3 Zn4 83.73(7) . . ?
O3 Zn1 O3 80.99(9) . 3_654 ?
O3 Zn1 O16 91.29(9) . 3_554 ?
O3 Zn1 O1 93.25(9) . . ?
O3 Zn1 N1 103.51(10) . . ?
O3 Zn1 N2 169.18(10) . . ?
O16 Zn1 O3 87.52(9) 3_554 3_654 ?
O16 Zn1 O1 97.47(10) 3_554 . ?
O16 Zn1 N1 165.05(11) 3_554 . ?
O16 Zn1 N2 87.69(10) 3_554 . ?
O1 Zn1 O3 172.49(9) . 3_654 ?
O1 Zn1 N1 84.02(10) . . ?
O1 Zn1 N2 97.56(10) . . ?
N1 Zn1 O3 92.60(10) . 3_654 ?
N2 Zn1 O3 88.20(10) . 3_654 ?
N2 Zn1 N1 77.37(11) . . ?
O9 Zn4 Zn3 104.70(6) 3_544 . ?
O9 Zn4 Zn3 37.70(6) . . ?
O9 Zn4 O9 79.12(9) . 3_544 ?
O9 Zn4 O8 88.63(9) 3_544 . ?
O9 Zn4 O8 91.71(9) . . ?
O9 Zn4 N3 91.80(10) 3_544 . ?
O9 Zn4 N3 170.88(10) . . ?
O9 Zn4 N4 103.15(10) . . ?
O9 Zn4 N4 96.51(9) 3_544 . ?
O8 Zn4 Zn3 65.36(7) . . ?
O8 Zn4 N3 88.88(10) . . ?
O8 Zn4 N4 164.93(10) . . ?
O11 Zn4 Zn3 69.50(7) . . ?
O11 Zn4 O9 94.19(10) . . ?
O11 Zn4 O9 173.31(10) . 3_544 ?
O11 Zn4 O8 91.75(12) . . ?
O11 Zn4 N3 94.89(11) . . ?
O11 Zn4 N4 84.78(11) . . ?
N3 Zn4 Zn3 148.51(8) . . ?
N4 Zn4 Zn3 126.21(8) . . ?
N4 Zn4 N3 76.84(11) . . ?
C27 O7 Zn3 117.1(2) . . ?
C41 O13 Zn2 108.0(2) . 3_544 ?
C26 O5 Zn3 110.7(2) . 1_565 ?
Zn3 O9 Zn4 101.82(10) . . ?
Zn3 O9 Zn4 127.34(11) . 3_544 ?
Zn3 O9 H9 101(3) . . ?
Zn4 O9 Zn4 100.88(9) . 3_544 ?
Zn4 O9 H9 107(3) 3_544 . ?
Zn4 O9 H9 121(3) . . ?
Zn2 O3 Zn1 129.10(11) . 3_654 ?
Zn2 O3 Zn1 104.53(10) . . ?
Zn2 O3 H3 104(3) . . ?
Zn1 O3 Zn1 99.01(9) . 3_654 ?
Zn1 O3 H3 105(3) 3_654 . ?
Zn1 O3 H3 117(3) . . ?
C42 O15 Zn2 120.3(2) . 3_554 ?
C42 O16 Zn1 140.4(2) . 3_554 ?
C19 O4 C20 121.2(3) . . ?
C28 O10 Zn3 122.4(2) . . ?
C34 O12 C35 119.1(3) . . ?
C13 O1 Zn1 134.5(2) . . ?
C27 O8 Zn4 142.2(2) . . ?
C13 O2 Zn2 121.5(2) . . ?
C28 O11 Zn4 138.6(2) . . ?
C53 N3 Zn4 113.5(2) . . ?
C52 N3 Zn4 128.9(3) . . ?
C52 N3 C53 117.6(3) . . ?
C12 N1 Zn1 113.3(2) . . ?
C1 N1 Zn1 129.4(3) . . ?
C1 N1 C12 117.3(3) . . ?
C11 N2 Zn1 113.1(2) . . ?
C10 N2 Zn1 127.7(3) . . ?
C10 N2 C11 118.5(3) . . ?
C54 N4 Zn4 113.7(2) . . ?
C43 N4 Zn4 128.3(3) . . ?
C43 N4 C54 117.9(3) . . ?
N3 C53 C49 123.0(3) . . ?
N3 C53 C54 117.3(3) . . ?
C49 C53 C54 119.6(3) . . ?
O5 C26 C24 115.7(3) . . ?
O6 C26 O5 124.8(3) . . ?
O6 C26 C24 119.5(3) . . ?
C40 C39 C41 121.9(3) . . ?
C40 C39 C38 120.1(3) . . ?
C38 C39 C41 117.9(3) . . ?
O4 C19 C18 122.0(3) . . ?
C14 C19 O4 116.4(3) . . ?
C14 C19 C18 121.2(3) . . ?
N3 C52 H52 118.5 . . ?
N3 C52 C51 123.0(4) . . ?
C51 C52 H52 118.5 . . ?
C21 C22 C27 121.2(3) . . ?
C21 C22 C23 119.9(3) . . ?
C23 C22 C27 118.9(3) . . ?
O13 C41 C39 117.0(3) . . ?
O14 C41 O13 123.5(3) . . ?
O14 C41 C39 119.5(3) . . ?
C22 C21 H21 120.6 . . ?
C20 C21 C22 118.8(3) . . ?
C20 C21 H21 120.6 . . ?
C36 C37 C38 119.9(3) . . ?
C36 C37 C42 120.3(3) . . ?
C38 C37 C42 119.9(3) . . ?
O7 C27 C22 117.0(3) . . ?
O8 C27 O7 125.1(3) . . ?
O8 C27 C22 117.9(3) . . ?
C23 C24 C26 119.0(3) . . ?
C25 C24 C26 121.7(3) . . ?
C25 C24 C23 119.2(3) . . ?
C22 C23 C24 120.8(3) . . ?
C22 C23 H23 119.6 . . ?
C24 C23 H23 119.6 . . ?
O4 C20 C25 113.8(3) . . ?
C21 C20 O4 124.6(3) . . ?
C21 C20 C25 121.5(3) . . ?
C37 C36 H36 120.3 . . ?
C35 C36 C37 119.5(3) . . ?
C35 C36 H36 120.3 . . ?
C53 C49 C48 119.4(4) . . ?
C50 C49 C53 116.7(4) . . ?
C50 C49 C48 123.9(4) . . ?
O12 C34 C29 120.3(3) . . ?
C33 C34 O12 118.7(3) . . ?
C33 C34 C29 120.8(3) . . ?
O10 C28 C29 115.4(3) . . ?
O11 C28 O10 125.3(3) . . ?
O11 C28 C29 119.3(3) . . ?
N4 C54 C53 117.8(3) . . ?
N4 C54 C46 122.6(3) . . ?
C46 C54 C53 119.5(3) . . ?
C24 C25 C20 119.6(3) . . ?
C24 C25 H25 120.2 . . ?
C20 C25 H25 120.2 . . ?
C39 C40 H40 120.6 . . ?
C35 C40 C39 118.7(3) . . ?
C35 C40 H40 120.6 . . ?
C39 C38 H38 119.9 . . ?
C37 C38 C39 120.2(3) . . ?
C37 C38 H38 119.9 . . ?
C34 C33 H33 119.5 . . ?
C34 C33 C32 120.9(4) . . ?
C32 C33 H33 119.5 . . ?
C34 C29 C28 123.2(3) . . ?
C34 C29 C30 117.0(3) . . ?
C30 C29 C28 119.7(3) . . ?
C19 C18 H18 120.0 . . ?
C17 C18 C19 120.0(4) . . ?
C17 C18 H18 120.0 . . ?
O15 C42 C37 116.0(3) . . ?
O16 C42 O15 125.7(3) . . ?
O16 C42 C37 118.2(3) . . ?
O12 C35 C40 123.5(3) . . ?
C36 C35 O12 114.9(3) . . ?
C36 C35 C40 121.5(3) . . ?
C52 C51 H51 120.3 . . ?
C50 C51 C52 119.4(4) . . ?
C50 C51 H51 120.3 . . ?
C32 C31 H31 120.1 . . ?
C30 C31 H31 120.1 . . ?
C30 C31 C32 119.7(4) . . ?
C54 C46 C45 117.0(4) . . ?
C54 C46 C47 118.9(4) . . ?
C45 C46 C47 124.0(4) . . ?
C18 C17 H17 120.4 . . ?
C16 C17 C18 119.2(4) . . ?
C16 C17 H17 120.4 . . ?
C14 C15 H15 119.8 . . ?
C16 C15 H15 119.8 . . ?
C16 C15 C14 120.3(4) . . ?
C49 C48 H48 119.3 . . ?
C47 C48 C49 121.3(4) . . ?
C47 C48 H48 119.3 . . ?
O1 C13 O2 125.2(3) . . ?
O1 C13 C14 118.3(3) . . ?
O2 C13 C14 116.3(3) . . ?
C19 C14 C15 118.0(3) . . ?
C19 C14 C13 123.7(3) . . ?
C15 C14 C13 118.3(3) . . ?
C11 C7 C6 119.4(4) . . ?
C8 C7 C11 116.1(4) . . ?
C8 C7 C6 124.4(4) . . ?
N2 C11 C7 123.5(4) . . ?
N2 C11 C12 117.8(3) . . ?
C7 C11 C12 118.7(4) . . ?
C46 C45 H45 120.1 . . ?
C44 C45 C46 119.8(4) . . ?
C44 C45 H45 120.1 . . ?
C1 C2 H2 120.3 . . ?
C3 C2 H2 120.3 . . ?
C3 C2 C1 119.3(4) . . ?
C12 C4 C5 119.1(5) . . ?
C3 C4 C12 116.8(4) . . ?
C3 C4 C5 124.2(4) . . ?
C46 C47 H47 119.5 . . ?
C48 C47 C46 121.0(4) . . ?
C48 C47 H47 119.5 . . ?
N1 C12 C11 117.1(3) . . ?
N1 C12 C4 122.8(4) . . ?
C4 C12 C11 120.0(4) . . ?
C49 C50 H50 119.9 . . ?
C51 C50 C49 120.2(4) . . ?
C51 C50 H50 119.9 . . ?
C7 C8 H8 119.5 . . ?
C9 C8 C7 121.0(4) . . ?
C9 C8 H8 119.5 . . ?
C33 C32 H32 120.3 . . ?
C31 C32 C33 119.5(4) . . ?
C31 C32 H32 120.3 . . ?
C17 C16 C15 121.3(4) . . ?
C17 C16 H16 119.4 . . ?
C15 C16 H16 119.4 . . ?
C8 C9 H9A 120.8 . . ?
C8 C9 C10 118.4(5) . . ?
C10 C9 H9A 120.8 . . ?
C29 C30 H30 119.0 . . ?
C31 C30 C29 122.0(4) . . ?
C31 C30 H30 119.0 . . ?
N1 C1 C2 123.4(4) . . ?
N1 C1 H1 118.3 . . ?
C2 C1 H1 118.3 . . ?
C7 C6 H6 119.4 . . ?
C5 C6 C7 121.1(4) . . ?
C5 C6 H6 119.4 . . ?
N2 C10 C9 122.4(4) . . ?
N2 C10 H10 118.8 . . ?
C9 C10 H10 118.8 . . ?
C45 C44 H44 120.4 . . ?
C45 C44 C43 119.2(4) . . ?
C43 C44 H44 120.4 . . ?
C2 C3 C4 120.2(4) . . ?
C2 C3 H3A 119.9 . . ?
C4 C3 H3A 119.9 . . ?
N4 C43 C44 123.2(4) . . ?
N4 C43 H43 118.4 . . ?
C44 C43 H43 118.4 . . ?
C4 C5 H5 119.2 . . ?
C6 C5 C4 121.5(5) . . ?
C6 C5 H5 119.2 . . ?

loop_
_geom_bond_atom_site_label_1
_geom_bond_atom_site_label_2
_geom_bond_distance
_geom_bond_site_symmetry_2
_geom_bond_publ_flag
Zn2 O13 1.945(2) 3_544 ?
Zn2 O3 1.976(2) . ?
Zn2 O15 1.948(2) 3_554 ?
Zn2 O2 1.994(2) . ?
Zn3 Zn4 3.1535(5) . ?
Zn3 O7 1.966(2) . ?
Zn3 O5 1.941(2) 1_545 ?
Zn3 O9 1.970(2) . ?
Zn3 O10 1.971(2) . ?
Zn1 O3 2.055(2) . ?
Zn1 O3 2.181(2) 3_654 ?
Zn1 O16 2.103(2) 3_554 ?
Zn1 O1 2.121(2) . ?
Zn1 N1 2.154(3) . ?
Zn1 N2 2.148(3) . ?
Zn4 O9 2.128(2) 3_544 ?
Zn4 O9 2.092(2) . ?
Zn4 O8 2.144(2) . ?
Zn4 O11 2.068(3) . ?
Zn4 N3 2.165(3) . ?
Zn4 N4 2.157(3) . ?
O7 C27 1.271(4) . ?
O13 Zn2 1.945(2) 3_544 ?
O13 C41 1.280(4) . ?
O5 Zn3 1.941(2) 1_565 ?
O5 C26 1.285(4) . ?
O9 Zn4 2.128(2) 3_544 ?
O9 H9 0.817(19) . ?
O3 Zn1 2.181(2) 3_654 ?
O3 H3 0.841(19) . ?
O15 Zn2 1.948(2) 3_554 ?
O15 C42 1.271(4) . ?
O16 Zn1 2.103(2) 3_554 ?
O16 C42 1.252(4) . ?
O6 C26 1.237(4) . ?
O14 C41 1.242(4) . ?
O4 C19 1.383(4) . ?
O4 C20 1.385(4) . ?
O10 C28 1.263(4) . ?
O12 C34 1.383(4) . ?
O12 C35 1.385(4) . ?
O1 C13 1.243(4) . ?
O8 C27 1.248(4) . ?
O2 C13 1.269(4) . ?
O11 C28 1.233(4) . ?
N3 C53 1.354(4) . ?
N3 C52 1.322(5) . ?
N1 C12 1.360(5) . ?
N1 C1 1.322(5) . ?
N2 C11 1.355(5) . ?
N2 C10 1.329(5) . ?
N4 C54 1.347(4) . ?
N4 C43 1.326(5) . ?
C53 C49 1.404(5) . ?
C53 C54 1.434(5) . ?
C26 C24 1.503(5) . ?
C39 C41 1.505(5) . ?
C39 C40 1.389(5) . ?
C39 C38 1.392(5) . ?
C19 C18 1.384(5) . ?
C19 C14 1.377(5) . ?
C52 H52 0.9300 . ?
C52 C51 1.395(6) . ?
C22 C21 1.386(4) . ?
C22 C27 1.500(4) . ?
C22 C23 1.389(4) . ?
C21 H21 0.9300 . ?
C21 C20 1.385(4) . ?
C37 C36 1.383(4) . ?
C37 C38 1.389(4) . ?
C37 C42 1.504(4) . ?
C24 C23 1.394(5) . ?
C24 C25 1.382(5) . ?
C23 H23 0.9300 . ?
C20 C25 1.387(4) . ?
C36 H36 0.9300 . ?
C36 C35 1.381(4) . ?
C49 C48 1.415(6) . ?
C49 C50 1.402(6) . ?
C34 C33 1.367(5) . ?
C34 C29 1.392(5) . ?
C28 C29 1.502(5) . ?
C54 C46 1.403(5) . ?
C25 H25 0.9300 . ?
C40 H40 0.9300 . ?
C40 C35 1.388(5) . ?
C38 H38 0.9300 . ?
C33 H33 0.9300 . ?
C33 C32 1.376(6) . ?
C29 C30 1.396(5) . ?
C18 H18 0.9300 . ?
C18 C17 1.370(6) . ?
C51 H51 0.9300 . ?
C51 C50 1.341(6) . ?
C31 H31 0.9300 . ?
C31 C32 1.374(6) . ?
C31 C30 1.366(6) . ?
C46 C45 1.405(6) . ?
C46 C47 1.438(6) . ?
C17 H17 0.9300 . ?
C17 C16 1.361(7) . ?
C15 H15 0.9300 . ?
C15 C14 1.386(5) . ?
C15 C16 1.376(6) . ?
C48 H48 0.9300 . ?
C48 C47 1.342(6) . ?
C13 C14 1.495(5) . ?
C7 C11 1.407(5) . ?
C7 C8 1.395(7) . ?
C7 C6 1.424(6) . ?
C11 C12 1.435(5) . ?
C45 H45 0.9300 . ?
C45 C44 1.353(6) . ?
C2 H2 0.9300 . ?
C2 C1 1.387(6) . ?
C2 C3 1.342(7) . ?
C4 C12 1.401(5) . ?
C4 C3 1.400(7) . ?
C4 C5 1.416(7) . ?
C47 H47 0.9300 . ?
C50 H50 0.9300 . ?
C8 H8 0.9300 . ?
C8 C9 1.379(7) . ?
C32 H32 0.9300 . ?
C16 H16 0.9300 . ?
C9 H9A 0.9300 . ?
C9 C10 1.400(6) . ?
C30 H30 0.9300 . ?
C1 H1 0.9300 . ?
C6 H6 0.9300 . ?
C6 C5 1.337(7) . ?
C10 H10 0.9300 . ?
C44 H44 0.9300 . ?
C44 C43 1.384(6) . ?
C3 H3A 0.9300 . ?
C43 H43 0.9300 . ?
C5 H5 0.9300 . ?

loop_
_geom_torsion_atom_site_label_1
_geom_torsion_atom_site_label_2
_geom_torsion_atom_site_label_3
_geom_torsion_atom_site_label_4
_geom_torsion
_geom_torsion_site_symmetry_1
_geom_torsion_site_symmetry_2
_geom_torsion_site_symmetry_3
_geom_torsion_site_symmetry_4
_geom_torsion_publ_flag
Zn2 O13 C41 O14 7.3(5) 3_544 . . . ?
Zn2 O13 C41 C39 -170.2(2) 3_544 . . . ?
Zn2 O15 C42 O16 -2.0(5) 3_554 . . . ?
Zn2 O15 C42 C37 177.8(2) 3_554 . . . ?
Zn2 O2 C13 O1 30.2(5) . . . . ?
Zn2 O2 C13 C14 -145.8(2) . . . . ?
Zn3 O7 C27 O8 -9.6(5) . . . . ?
Zn3 O7 C27 C22 170.8(2) . . . . ?
Zn3 O5 C26 O6 -3.1(5) 1_565 . . . ?
Zn3 O5 C26 C24 175.5(2) 1_565 . . . ?
Zn3 O10 C28 O11 -6.6(5) . . . . ?
Zn3 O10 C28 C29 173.3(2) . . . . ?
Zn1 O16 C42 O15 -1.5(6) 3_554 . . . ?
Zn1 O16 C42 C37 178.7(2) 3_554 . . . ?
Zn1 O1 C13 O2 -27.6(5) . . . . ?
Zn1 O1 C13 C14 148.3(3) . . . . ?
Zn1 N1 C12 C11 5.2(4) . . . . ?
Zn1 N1 C12 C4 -175.2(3) . . . . ?
Zn1 N1 C1 C2 179.4(3) . . . . ?
Zn1 N2 C11 C7 171.7(3) . . . . ?
Zn1 N2 C11 C12 -10.6(4) . . . . ?
Zn1 N2 C10 C9 -169.6(3) . . . . ?
Zn4 O8 C27 O7 -2.6(6) . . . . ?
Zn4 O8 C27 C22 177.0(2) . . . . ?
Zn4 O11 C28 O10 0.0(7) . . . . ?
Zn4 O11 C28 C29 -179.9(3) . . . . ?
Zn4 N3 C53 C49 -176.8(3) . . . . ?
Zn4 N3 C53 C54 6.0(4) . . . . ?
Zn4 N3 C52 C51 178.3(3) . . . . ?
Zn4 N4 C54 C53 -6.9(4) . . . . ?
Zn4 N4 C54 C46 176.3(3) . . . . ?
Zn4 N4 C43 C44 -179.8(3) . . . . ?
O5 C26 C24 C23 177.6(3) . . . . ?
O5 C26 C24 C25 -6.9(5) . . . . ?
O6 C26 C24 C23 -3.7(5) . . . . ?
O6 C26 C24 C25 171.8(3) . . . . ?
O4 C19 C18 C17 -173.6(4) . . . . ?
O4 C19 C14 C15 172.1(4) . . . . ?
O4 C19 C14 C13 -9.9(5) . . . . ?
O4 C20 C25 C24 170.5(3) . . . . ?
O10 C28 C29 C34 165.7(3) . . . . ?
O10 C28 C29 C30 -14.6(5) . . . . ?
O12 C34 C33 C32 -175.8(4) . . . . ?
O12 C34 C29 C28 -4.1(5) . . . . ?
O12 C34 C29 C30 176.2(3) . . . . ?
O1 C13 C14 C19 111.9(4) . . . . ?
O1 C13 C14 C15 -70.1(5) . . . . ?
O2 C13 C14 C19 -71.8(5) . . . . ?
O2 C13 C14 C15 106.2(4) . . . . ?
O11 C28 C29 C34 -14.4(5) . . . . ?
O11 C28 C29 C30 165.3(4) . . . . ?
N3 C53 C49 C48 178.3(3) . . . . ?
N3 C53 C49 C50 -2.2(5) . . . . ?
N3 C53 C54 N4 0.5(5) . . . . ?
N3 C53 C54 C46 177.5(3) . . . . ?
N3 C52 C51 C50 -1.3(7) . . . . ?
N2 C11 C12 N1 3.7(5) . . . . ?
N2 C11 C12 C4 -175.9(3) . . . . ?
N4 C54 C46 C45 4.0(5) . . . . ?
N4 C54 C46 C47 -178.9(3) . . . . ?
C53 N3 C52 C51 0.5(6) . . . . ?
C53 C49 C48 C47 4.5(6) . . . . ?
C53 C49 C50 C51 1.4(6) . . . . ?
C53 C54 C46 C45 -172.8(3) . . . . ?
C53 C54 C46 C47 4.4(5) . . . . ?
C26 C24 C23 C22 178.4(3) . . . . ?
C26 C24 C25 C20 -174.0(3) . . . . ?
C39 C40 C35 O12 -178.9(3) . . . . ?
C39 C40 C35 C36 -1.8(5) . . . . ?
C19 O4 C20 C21 -13.9(5) . . . . ?
C19 O4 C20 C25 170.3(3) . . . . ?
C19 C18 C17 C16 2.2(8) . . . . ?
C52 N3 C53 C49 1.3(5) . . . . ?
C52 N3 C53 C54 -175.9(3) . . . . ?
C52 C51 C50 C49 0.3(7) . . . . ?
C22 C21 C20 O4 -170.4(3) . . . . ?
C22 C21 C20 C25 5.1(5) . . . . ?
C41 C39 C40 C35 175.9(3) . . . . ?
C41 C39 C38 C37 -174.3(3) . . . . ?
C21 C22 C27 O7 17.9(5) . . . . ?
C21 C22 C27 O8 -161.7(3) . . . . ?
C21 C22 C23 C24 -3.1(5) . . . . ?
C21 C20 C25 C24 -5.4(5) . . . . ?
C37 C36 C35 O12 179.8(3) . . . . ?
C37 C36 C35 C40 2.5(5) . . . . ?
C27 C22 C21 C20 178.2(3) . . . . ?
C27 C22 C23 C24 177.9(3) . . . . ?
C23 C22 C21 C20 -0.8(5) . . . . ?
C23 C22 C27 O7 -163.1(3) . . . . ?
C23 C22 C27 O8 17.2(5) . . . . ?
C23 C24 C25 C20 1.4(5) . . . . ?
C20 O4 C19 C18 -59.1(5) . . . . ?
C20 O4 C19 C14 127.9(3) . . . . ?
C36 C37 C38 C39 -1.8(5) . . . . ?
C36 C37 C42 O15 -0.9(5) . . . . ?
C36 C37 C42 O16 179.0(3) . . . . ?
C49 C53 C54 N4 -176.7(3) . . . . ?
C49 C53 C54 C46 0.2(5) . . . . ?
C49 C48 C47 C46 0.2(6) . . . . ?
C34 O12 C35 C36 150.4(3) . . . . ?
C34 O12 C35 C40 -32.4(5) . . . . ?
C34 C33 C32 C31 -0.5(8) . . . . ?
C34 C29 C30 C31 -0.5(6) . . . . ?
C28 C29 C30 C31 179.8(4) . . . . ?
C54 N4 C43 C44 2.1(5) . . . . ?
C54 C53 C49 C48 -4.6(5) . . . . ?
C54 C53 C49 C50 174.9(3) . . . . ?
C54 C46 C45 C44 0.6(6) . . . . ?
C54 C46 C47 C48 -4.7(6) . . . . ?
C25 C24 C23 C22 2.8(5) . . . . ?
C40 C39 C41 O13 0.8(5) . . . . ?
C40 C39 C41 O14 -176.7(3) . . . . ?
C40 C39 C38 C37 2.5(5) . . . . ?
C38 C39 C41 O13 177.5(3) . . . . ?
C38 C39 C41 O14 0.0(5) . . . . ?
C38 C39 C40 C35 -0.7(5) . . . . ?
C38 C37 C36 C35 -0.6(5) . . . . ?
C38 C37 C42 O15 178.7(3) . . . . ?
C38 C37 C42 O16 -1.4(5) . . . . ?
C33 C34 C29 C28 -178.4(4) . . . . ?
C33 C34 C29 C30 1.9(6) . . . . ?
C29 C34 C33 C32 -1.4(7) . . . . ?
C18 C19 C14 C15 -1.0(6) . . . . ?
C18 C19 C14 C13 177.0(3) . . . . ?
C18 C17 C16 C15 -1.5(10) . . . . ?
C42 C37 C36 C35 179.0(3) . . . . ?
C42 C37 C38 C39 178.6(3) . . . . ?
C35 O12 C34 C33 -64.3(5) . . . . ?
C35 O12 C34 C29 121.3(4) . . . . ?
C46 C45 C44 C43 -3.7(6) . . . . ?
C48 C49 C50 C51 -179.1(4) . . . . ?
C14 C19 C18 C17 -1.0(6) . . . . ?
C14 C15 C16 C17 -0.4(10) . . . . ?
C7 C11 C12 N1 -178.5(3) . . . . ?
C7 C11 C12 C4 1.9(5) . . . . ?
C7 C8 C9 C10 1.0(8) . . . . ?
C7 C6 C5 C4 1.0(8) . . . . ?
C11 N2 C10 C9 0.8(6) . . . . ?
C11 C7 C8 C9 -0.3(7) . . . . ?
C11 C7 C6 C5 -3.2(7) . . . . ?
C45 C46 C47 C48 172.2(4) . . . . ?
C45 C44 C43 N4 2.4(6) . . . . ?
C47 C46 C45 C44 -176.3(4) . . . . ?
C12 N1 C1 C2 -0.7(6) . . . . ?
C12 C4 C3 C2 0.5(7) . . . . ?
C12 C4 C5 C6 2.7(7) . . . . ?
C50 C49 C48 C47 -175.0(4) . . . . ?
C8 C7 C11 N2 -0.2(6) . . . . ?
C8 C7 C11 C12 -177.9(4) . . . . ?
C8 C7 C6 C5 176.4(5) . . . . ?
C8 C9 C10 N2 -1.3(7) . . . . ?
C32 C31 C30 C29 -1.4(8) . . . . ?
C16 C15 C14 C19 1.7(8) . . . . ?
C16 C15 C14 C13 -176.5(5) . . . . ?
C30 C31 C32 C33 1.9(9) . . . . ?
C1 N1 C12 C11 -174.8(3) . . . . ?
C1 N1 C12 C4 4.9(5) . . . . ?
C1 C2 C3 C4 3.4(7) . . . . ?
C6 C7 C11 N2 179.4(4) . . . . ?
C6 C7 C11 C12 1.7(6) . . . . ?
C6 C7 C8 C9 -179.9(5) . . . . ?
C10 N2 C11 C7 0.0(5) . . . . ?
C10 N2 C11 C12 177.7(3) . . . . ?
C3 C2 C1 N1 -3.4(7) . . . . ?
C3 C4 C12 N1 -4.8(6) . . . . ?
C3 C4 C12 C11 174.8(4) . . . . ?
C3 C4 C5 C6 -176.1(5) . . . . ?
C43 N4 C54 C53 171.5(3) . . . . ?
C43 N4 C54 C46 -5.4(5) . . . . ?
C5 C4 C12 N1 176.3(4) . . . . ?
C5 C4 C12 C11 -4.1(6) . . . . ?
C5 C4 C3 C2 179.4(5) . . . . ?

loop_
_smtbx_masks_void_nr
_smtbx_masks_void_average_x
_smtbx_masks_void_average_y
_smtbx_masks_void_average_z
_smtbx_masks_void_volume
_smtbx_masks_void_count_electrons
_smtbx_masks_void_content
1 -0.112 0.158 0.637 65.9 8.7 '0.9 H2O'
2 -0.112 0.342 0.137 65.9 8.7 '0.9 H2O'
3 0.112 0.658 0.863 65.9 8.5 '0.9 H2O'
4 0.112 0.842 0.363 65.9 8.5 '0.9 H2O'
5 0.347 0.083 0.219 43.7 2.9 '0.3 H2O'
6 0.347 0.417 0.719 43.7 2.9 '0.3 H2O'
7 0.653 0.583 0.281 43.7 2.7 '0.3 H2O'
8 0.653 0.917 0.781 43.7 2.7 '0.3 H2O'
